data_4060099
_journal_name_full Organometallics
_journal_paper_doi 10.1021/om0491950
_journal_year 2005
_chemical_formula_sum 'C32 H52 Cl0 Cu2 F12 O0.67 P2 Ru2 S6'
_chemical_formula_weight 1258.92
_space_group_IT_number 130
_symmetry_cell_setting tetragonal
_symmetry_space_group_name_Hall '-P 4a 2ac'
_symmetry_space_group_name_H-M 'P 4/n c c :2'
_atom_sites_solution_hydrogens geom
_atom_sites_solution_primary direct
_atom_sites_solution_secondary difmap
_cell_angle_alpha 90.00
_cell_angle_beta 90.00
_cell_angle_gamma 90.00
_cell_formula_units_Z 24
_cell_length_a 23.7164(9)
_cell_length_b 23.7164(9)
_cell_length_c 49.973(4)
_cell_measurement_reflns_used 3576
_cell_measurement_temperature 223(2)
_cell_measurement_theta_max 20.17
_cell_measurement_theta_min 2.28
_cell_volume 28108(3)
_computing_structure_refinement 'SHELXL-97 (Sheldrick, 1997)'
_computing_structure_solution 'SHELXS-97 (Sheldrick, 1990)'
_diffrn_ambient_temperature 223(2)
_diffrn_detector_area_resol_mean ?
_diffrn_measurement_device_type 'CCD area detector'
_diffrn_measurement_method 'phi and omega scans'
_diffrn_radiation_monochromator graphite
_diffrn_radiation_source 'fine-focus sealed tube'
_diffrn_radiation_type MoK\a
_diffrn_radiation_wavelength 0.71073
_diffrn_reflns_av_R_equivalents 0.2236
_diffrn_reflns_av_sigmaI/netI 0.0986
_diffrn_reflns_limit_h_max 28
_diffrn_reflns_limit_h_min -28
_diffrn_reflns_limit_k_max 28
_diffrn_reflns_limit_k_min -28
_diffrn_reflns_limit_l_max 59
_diffrn_reflns_limit_l_min -48
_diffrn_reflns_number 149596
_diffrn_reflns_theta_max 25.00
_diffrn_reflns_theta_min 0.81
_diffrn_standards_decay_% ?
_diffrn_standards_interval_count ?
_diffrn_standards_interval_time ?
_diffrn_standards_number ?
_exptl_absorpt_coefficient_mu 1.938
_exptl_absorpt_correction_T_max 0.7731
_exptl_absorpt_correction_T_min 0.7468
_exptl_absorpt_correction_type 'Sadabs, (Sheldrick 2001)'
_exptl_absorpt_process_details ?
_exptl_crystal_colour Orange
_exptl_crystal_density_diffrn 1.785
_exptl_crystal_density_meas 0
_exptl_crystal_density_method 'not measured'
_exptl_crystal_description 'Rectangular Block'
_exptl_crystal_F_000 15104
_exptl_crystal_size_max 0.16
_exptl_crystal_size_mid 0.14
_exptl_crystal_size_min 0.14
_refine_ls_extinction_coef ?
_refine_ls_extinction_method none
_refine_ls_goodness_of_fit_ref 1.009
_refine_ls_hydrogen_treatment mixed
_refine_ls_matrix_type full
_refine_ls_number_parameters 828
_refine_ls_number_reflns 12384
_refine_ls_number_restraints 95
_refine_ls_restrained_S_all 1.013
_refine_ls_R_factor_all 0.1548
_refine_ls_R_factor_gt 0.0864
_refine_ls_shift/su_max 0.015
_refine_ls_shift/su_mean 0.000
_refine_ls_structure_factor_coef Fsqd
_refine_ls_weighting_details 'calc w=1/[\s^2^(Fo^2^)+(0.1704P)^2^+0.0000P] where P=(Fo^2^+2Fc^2^)/3'
_refine_ls_weighting_scheme calc
_refine_ls_wR_factor_gt 0.2372
_refine_ls_wR_factor_ref 0.2798
_reflns_number_gt 6873
_reflns_number_total 12384
_reflns_threshold_expression >2sigma(I)
_cod_depositor_comments
;
The following automatic conversions were performed:
'_symmetry_cell_setting' value 'Tetragonal' changed to 'tetragonal'
according to '/home/saulius/struct/CIF-dictionaries/cif_core.dic'
dictionary named 'cif_core.dic' version 2.4.1 from 2010-06-29.

Automatic conversion script
Id: cif_fix_enum 1527 2010-12-29 10:47:43Z saulius 
;
_cod_original_sg_symbol_H-M P4/ncc
_cod_database_code 4060099

loop_
_symmetry_equiv_pos_as_xyz
'x, y, z'
'-x+1/2, -y+1/2, z'
'-y+1/2, x, z'
'y, -x+1/2, z'
'-x, y+1/2, -z+1/2'
'x+1/2, -y, -z+1/2'
'y+1/2, x+1/2, -z+1/2'
'-y, -x, -z+1/2'
'-x, -y, -z'
'x-1/2, y-1/2, -z'
'y-1/2, -x, -z'
'-y, x-1/2, -z'
'x, -y-1/2, z-1/2'
'-x-1/2, y, z-1/2'
'-y-1/2, -x-1/2, z-1/2'
'y, x, z-1/2'

loop_
_atom_site_label
_atom_site_type_symbol
_atom_site_fract_x
_atom_site_fract_y
_atom_site_fract_z
_atom_site_U_iso_or_equiv
_atom_site_adp_type
_atom_site_occupancy
_atom_site_symmetry_multiplicity
_atom_site_calc_flag
_atom_site_refinement_flags
_atom_site_disorder_assembly
_atom_site_disorder_group
P6 P 0.7500 0.7500 0.2795(3) 0.059(4) Uani 0.50 4 d SPD . .
F61 F 0.7303(9) 0.7873(5) 0.2590(4) 0.133(18) Uani 0.25 1 d PDU . .
F63 F 0.8042(7) 0.7787(13) 0.2786(5) 0.118(16) Uani 0.25 1 d PDU . .
F62 F 0.7327(10) 0.7890(5) 0.2996(4) 0.065(9) Uani 0.25 1 d PDU . .
Ru1X Ru 0.50190(4) 0.69758(4) 0.24525(2) 0.0385(3) Uani 1 1 d . . .
Ru2 Ru 0.14873(4) 0.95936(4) 0.08921(2) 0.0397(3) Uani 1 1 d . A .
Ru1 Ru 0.01369(4) 0.71189(4) 0.08496(2) 0.0404(3) Uani 1 1 d . A .
Cu1X Cu 0.36268(7) 0.62369(7) 0.22401(3) 0.0467(4) Uani 1 1 d . . .
Cu2 Cu 0.06620(13) 0.84568(13) 0.09393(6) 0.0500(8) Uani 0.55 1 d P A 1
Cu1 Cu 0.13969(13) 0.80727(12) 0.06029(6) 0.0498(8) Uani 0.55 1 d P A 1
C1 C 0.1108(10) 0.6830(8) 0.0440(5) 0.051(6) Uiso 0.55 1 d PD A 1
H1A H 0.0851 0.6536 0.0376 0.062 Uiso 0.55 1 calc PR A 1
H1B H 0.1376 0.6905 0.0295 0.062 Uiso 0.55 1 calc PR A 1
C2 C 0.1449(7) 0.6574(12) 0.0675(4) 0.063(8) Uiso 0.55 1 d PD A 1
H2A H 0.1735 0.6836 0.0743 0.075 Uiso 0.55 1 calc PR A 1
H2B H 0.1627 0.6216 0.0627 0.075 Uiso 0.55 1 calc PR A 1
C3D C 0.1328(6) 0.7403(8) 0.1227(5) 0.054(6) Uiso 0.55 1 d PD A 1
H3D1 H 0.1593 0.7530 0.1090 0.064 Uiso 0.55 1 calc PR A 1
H3D2 H 0.1469 0.7513 0.1404 0.064 Uiso 0.55 1 calc PR A 1
C4D C 0.1226(13) 0.6761(9) 0.1210(4) 0.058(7) Uiso 0.55 1 d PD A 1
H4D1 H 0.1001 0.6651 0.1366 0.070 Uiso 0.55 1 calc PR A 1
H4D2 H 0.1592 0.6573 0.1227 0.070 Uiso 0.55 1 calc PR A 1
C5 C 0.2303(8) 0.8965(10) 0.0480(3) 0.046(6) Uiso 0.55 1 d PD A 1
H5A H 0.2591 0.9240 0.0532 0.056 Uiso 0.55 1 calc PR A 1
H5B H 0.2501 0.8641 0.0402 0.056 Uiso 0.55 1 calc PR A 1
C6 C 0.1940(13) 0.9230(9) 0.0261(4) 0.071(10) Uiso 0.55 1 d PD A 1
H6A H 0.1650 0.8969 0.0197 0.085 Uiso 0.55 1 calc PR A 1
H6B H 0.2169 0.9357 0.0109 0.085 Uiso 0.55 1 calc PR A 1
C7 C 0.0613(11) 0.9206(10) 0.0388(2) 0.058(7) Uiso 0.55 1 d PD A 1
H7A H 0.0752 0.8830 0.0340 0.069 Uiso 0.55 1 calc PR A 1
H7B H 0.0230 0.9243 0.0317 0.069 Uiso 0.55 1 calc PR A 1
C8 C 0.1000(7) 0.9660(11) 0.0254(4) 0.048(7) Uiso 0.55 1 d PD A 1
H8A H 0.0781 1.0008 0.0230 0.057 Uiso 0.55 1 calc PR A 1
H8B H 0.1108 0.9526 0.0076 0.057 Uiso 0.55 1 calc PR A 1
Cu1A Cu 0.06251(17) 0.83990(17) 0.05678(8) 0.0568(10) Uani 0.45 1 d P A 2
Cu2A Cu 0.12891(16) 0.81477(16) 0.09576(7) 0.0517(10) Uani 0.45 1 d P A 2
C1D C 0.1382(8) 0.7166(13) 0.0451(8) 0.084(12) Uiso 0.45 1 d PD A 2
H1D1 H 0.1498 0.7124 0.0263 0.101 Uiso 0.45 1 calc PR A 2
H1D2 H 0.1673 0.7363 0.0554 0.101 Uiso 0.45 1 calc PR A 2
C4 C 0.1446(10) 0.673(2) 0.1119(8) 0.12(2) Uiso 0.45 1 d PD A 2
H4A H 0.1638 0.6428 0.1218 0.148 Uiso 0.45 1 calc PR A 2
H4B H 0.1719 0.6961 0.1022 0.148 Uiso 0.45 1 calc PR A 2
C3 C 0.1040(12) 0.7078(10) 0.1296(6) 0.060(9) Uiso 0.45 1 d PD A 2
H3A H 0.1264 0.7223 0.1445 0.072 Uiso 0.45 1 calc PR A 2
H3B H 0.0769 0.6811 0.1372 0.072 Uiso 0.45 1 calc PR A 2
C5D C 0.1997(16) 0.8644(11) 0.0426(2) 0.065(9) Uiso 0.45 1 d PD A 2
H5D1 H 0.2306 0.8390 0.0377 0.078 Uiso 0.45 1 calc PR A 2
H5D2 H 0.1645 0.8507 0.0348 0.078 Uiso 0.45 1 calc PR A 2
C6D C 0.2122(10) 0.9255(8) 0.0343(7) 0.042(7) Uiso 0.45 1 d PD A 2
H6D1 H 0.2153 0.9261 0.0148 0.050 Uiso 0.45 1 calc PR A 2
H6D2 H 0.2495 0.9352 0.0414 0.050 Uiso 0.45 1 calc PR A 2
C7D C 0.0531(11) 0.9725(11) 0.0457(4) 0.052(8) Uiso 0.45 1 d PD A 2
H7D1 H 0.0181 0.9614 0.0367 0.062 Uiso 0.45 1 calc PR A 2
H7D2 H 0.0466 1.0104 0.0528 0.062 Uiso 0.45 1 calc PR A 2
C2D C 0.1193(19) 0.6602(16) 0.0580(5) 0.082(12) Uiso 0.45 1 d PD A 2
H2D1 H 0.1529 0.6361 0.0576 0.099 Uiso 0.45 1 calc PR A 2
H2D2 H 0.0927 0.6436 0.0452 0.099 Uiso 0.45 1 calc PR A 2
C8D C 0.0835(15) 0.9773(15) 0.0302(7) 0.055(10) Uiso 0.45 1 d P A 2
H8D1 H 0.0749 1.0116 0.0201 0.066 Uiso 0.45 1 calc PR A 2
H8D2 H 0.0807 0.9453 0.0179 0.066 Uiso 0.45 1 calc PR A 2
C9 C -0.0561(6) 0.6960(7) 0.0562(3) 0.060(4) Uani 1 1 d . . .
C10 C -0.0471(6) 0.6466(6) 0.0710(3) 0.052(3) Uani 1 1 d . . .
C11 C -0.0473(5) 0.6478(6) 0.1000(3) 0.049(3) Uani 1 1 d . . .
C12 C -0.0586(5) 0.6989(6) 0.1129(3) 0.050(3) Uani 1 1 d . . .
C13 C -0.0673(6) 0.7497(6) 0.0970(3) 0.056(4) Uani 1 1 d . . .
C14 C -0.0657(6) 0.7478(6) 0.0692(2) 0.053(4) Uani 1 1 d . . .
C15 C -0.0578(10) 0.6912(10) 0.0256(3) 0.116(8) Uani 1 1 d . . .
H15A H -0.0197 0.6912 0.0186 0.174 Uiso 1 1 calc R . .
H15B H -0.0784 0.7229 0.0183 0.174 Uiso 1 1 calc R . .
H15C H -0.0765 0.6563 0.0206 0.174 Uiso 1 1 calc R . .
C16 C -0.0349(7) 0.5896(7) 0.0584(4) 0.077(5) Uani 1 1 d . . .
H16A H -0.0700 0.5717 0.0532 0.116 Uiso 1 1 calc R . .
H16B H -0.0153 0.5658 0.0712 0.116 Uiso 1 1 calc R . .
H16C H -0.0115 0.5948 0.0426 0.116 Uiso 1 1 calc R . .
C17 C -0.0382(7) 0.5950(7) 0.1160(3) 0.077(5) Uani 1 1 d . . .
H17A H -0.0192 0.5671 0.1050 0.116 Uiso 1 1 calc R . .
H17B H -0.0743 0.5802 0.1218 0.116 Uiso 1 1 calc R . .
H17C H -0.0151 0.6035 0.1315 0.116 Uiso 1 1 calc R . .
C18 C -0.0608(7) 0.7013(8) 0.1431(3) 0.080(5) Uani 1 1 d . . .
H18A H -0.0938 0.6811 0.1494 0.120 Uiso 1 1 calc R . .
H18B H -0.0630 0.7404 0.1489 0.120 Uiso 1 1 calc R . .
H18C H -0.0271 0.6841 0.1505 0.120 Uiso 1 1 calc R . .
C19 C -0.0809(7) 0.8049(7) 0.1122(4) 0.080(5) Uani 1 1 d . . .
H19A H -0.0874 0.8350 0.0995 0.121 Uiso 1 1 calc R . .
H19B H -0.0494 0.8147 0.1237 0.121 Uiso 1 1 calc R . .
H19C H -0.1144 0.7994 0.1231 0.121 Uiso 1 1 calc R . .
C20 C -0.0753(9) 0.7999(8) 0.0530(4) 0.100(6) Uani 1 1 d . . .
H20A H -0.0393 0.8165 0.0482 0.150 Uiso 1 1 calc R . .
H20B H -0.0970 0.8268 0.0634 0.150 Uiso 1 1 calc R . .
H20C H -0.0959 0.7903 0.0368 0.150 Uiso 1 1 calc R . .
C21 C 0.1693(7) 0.9506(6) 0.1323(3) 0.060(4) Uani 1 1 d . . .
C22 C 0.1134(6) 0.9743(6) 0.1295(3) 0.051(4) Uani 1 1 d . . .
C23 C 0.1061(6) 1.0252(7) 0.1146(3) 0.061(4) Uani 1 1 d . . .
C24 C 0.1509(7) 1.0491(6) 0.1013(3) 0.063(4) Uani 1 1 d . . .
C25 C 0.2069(7) 1.0269(7) 0.1034(3) 0.066(4) Uani 1 1 d . . .
C26 C 0.2158(6) 0.9785(7) 0.1196(4) 0.068(5) Uani 1 1 d . . .
C27 C 0.1778(8) 0.8988(7) 0.1493(3) 0.079(5) Uani 1 1 d . . .
H27A H 0.1641 0.8659 0.1398 0.119 Uiso 1 1 calc R . .
H27B H 0.1572 0.9030 0.1659 0.119 Uiso 1 1 calc R . .
H27C H 0.2177 0.8943 0.1531 0.119 Uiso 1 1 calc R . .
C28 C 0.0654(7) 0.9477(8) 0.1433(3) 0.084(6) Uani 1 1 d . . .
H28A H 0.0734 0.9081 0.1462 0.126 Uiso 1 1 calc R . .
H28B H 0.0318 0.9514 0.1324 0.126 Uiso 1 1 calc R . .
H28C H 0.0594 0.9661 0.1604 0.126 Uiso 1 1 calc R . .
C29 C 0.0465(7) 1.0492(8) 0.1126(3) 0.082(5) Uani 1 1 d . . .
H29A H 0.0468 1.0822 0.1011 0.123 Uiso 1 1 calc R . .
H29B H 0.0333 1.0596 0.1303 0.123 Uiso 1 1 calc R . .
H29C H 0.0216 1.0209 0.1051 0.123 Uiso 1 1 calc R . .
C30 C 0.1427(10) 1.1010(7) 0.0834(4) 0.117(8) Uani 1 1 d . . .
H30A H 0.1625 1.0954 0.0666 0.175 Uiso 1 1 calc R . .
H30B H 0.1577 1.1341 0.0923 0.175 Uiso 1 1 calc R . .
H30C H 0.1029 1.1063 0.0799 0.175 Uiso 1 1 calc R . .
C31 C 0.2542(8) 1.0543(9) 0.0882(5) 0.149(12) Uani 1 1 d . . .
H31A H 0.2898 1.0374 0.0934 0.223 Uiso 1 1 calc R . .
H31B H 0.2550 1.0943 0.0921 0.223 Uiso 1 1 calc R . .
H31C H 0.2484 1.0489 0.0691 0.223 Uiso 1 1 calc R . .
C32 C 0.2742(7) 0.9529(8) 0.1237(4) 0.102(7) Uani 1 1 d . . .
H32A H 0.2953 0.9549 0.1071 0.153 Uiso 1 1 calc R . .
H32B H 0.2704 0.9138 0.1291 0.153 Uiso 1 1 calc R . .
H32C H 0.2940 0.9737 0.1375 0.153 Uiso 1 1 calc R . .
C4X C 0.3842(6) 0.7683(6) 0.2574(3) 0.066(4) Uani 1 1 d . . .
H4X1 H 0.3613 0.7515 0.2432 0.079 Uiso 1 1 calc R . .
H4X2 H 0.3586 0.7862 0.2703 0.079 Uiso 1 1 calc R . .
C1X C 0.4225(7) 0.8115(6) 0.2458(3) 0.068(4) Uani 1 1 d . . .
H1X1 H 0.4425 0.8310 0.2603 0.081 Uiso 1 1 calc R . .
H1X2 H 0.4003 0.8394 0.2360 0.081 Uiso 1 1 calc R . .
C2X C 0.4425(7) 0.6999(7) 0.1865(3) 0.066(4) Uani 1 1 d . . .
H2X1 H 0.4792 0.7029 0.1776 0.079 Uiso 1 1 calc R . .
H2X2 H 0.4149 0.6871 0.1733 0.079 Uiso 1 1 calc R . .
C3X C 0.4259(8) 0.7555(7) 0.1964(3) 0.073(5) Uani 1 1 d . . .
H3X1 H 0.3871 0.7540 0.2030 0.088 Uiso 1 1 calc R . .
H3X2 H 0.4272 0.7828 0.1816 0.088 Uiso 1 1 calc R . .
C9X C 0.5599(6) 0.7042(7) 0.2805(3) 0.059(4) Uani 1 1 d . . .
C10X C 0.5805(6) 0.7400(6) 0.2597(3) 0.052(4) Uani 1 1 d . . .
C11X C 0.5906(6) 0.7152(6) 0.2347(3) 0.061(4) Uani 1 1 d . . .
C12X C 0.5800(5) 0.6579(6) 0.2296(3) 0.057(4) Uani 1 1 d . . .
C13X C 0.5584(5) 0.6236(6) 0.2509(3) 0.057(4) Uani 1 1 d . . .
C14X C 0.5468(5) 0.6469(6) 0.2761(3) 0.050(3) Uani 1 1 d . . .
C15X C 0.5465(8) 0.7289(9) 0.3084(3) 0.096(7) Uani 1 1 d . . .
H15D H 0.5805 0.7451 0.3160 0.144 Uiso 1 1 calc R . .
H15E H 0.5328 0.6992 0.3200 0.144 Uiso 1 1 calc R . .
H15F H 0.5179 0.7579 0.3067 0.144 Uiso 1 1 calc R . .
C16X C 0.5884(6) 0.8000(7) 0.2646(4) 0.081(5) Uani 1 1 d . . .
H16D H 0.5757 0.8091 0.2825 0.121 Uiso 1 1 calc R . .
H16E H 0.5667 0.8215 0.2517 0.121 Uiso 1 1 calc R . .
H16F H 0.6280 0.8094 0.2628 0.121 Uiso 1 1 calc R . .
C17X C 0.6157(7) 0.7519(8) 0.2119(3) 0.084(5) Uani 1 1 d . . .
H17D H 0.6538 0.7631 0.2166 0.126 Uiso 1 1 calc R . .
H17E H 0.5926 0.7852 0.2094 0.126 Uiso 1 1 calc R . .
H17F H 0.6164 0.7302 0.1954 0.126 Uiso 1 1 calc R . .
C18X C 0.5924(7) 0.6321(9) 0.2019(4) 0.102(7) Uani 1 1 d . . .
H18D H 0.5975 0.6621 0.1889 0.153 Uiso 1 1 calc R . .
H18E H 0.5610 0.6085 0.1965 0.153 Uiso 1 1 calc R . .
H18F H 0.6264 0.6096 0.2028 0.153 Uiso 1 1 calc R . .
C19X C 0.5475(7) 0.5631(7) 0.2457(4) 0.082(5) Uani 1 1 d . . .
H19D H 0.5252 0.5592 0.2295 0.123 Uiso 1 1 calc R . .
H19E H 0.5273 0.5468 0.2607 0.123 Uiso 1 1 calc R . .
H19F H 0.5831 0.5435 0.2434 0.123 Uiso 1 1 calc R . .
C20X C 0.5238(7) 0.6126(8) 0.2994(4) 0.087(6) Uani 1 1 d . . .
H20D H 0.5065 0.6377 0.3123 0.131 Uiso 1 1 calc R . .
H20E H 0.5543 0.5921 0.3079 0.131 Uiso 1 1 calc R . .
H20F H 0.4958 0.5862 0.2928 0.131 Uiso 1 1 calc R . .
S2X S 0.44735(13) 0.64785(14) 0.21335(6) 0.0442(8) Uani 1 1 d . . .
S1X S 0.42409(15) 0.71434(14) 0.27387(7) 0.0475(8) Uani 1 1 d . . .
S3X S 0.47324(14) 0.77885(14) 0.22341(7) 0.0477(8) Uani 1 1 d . . .
S5 S 0.05889(14) 0.92655(15) 0.07493(7) 0.0468(8) Uani 1 1 d D . .
S4 S 0.19404(14) 0.87242(14) 0.07856(8) 0.0508(9) Uani 1 1 d D . .
S6 S 0.16330(19) 0.98230(16) 0.04407(8) 0.0640(11) Uani 1 1 d D . .
S2 S 0.06263(16) 0.76754(15) 0.11679(7) 0.0533(9) Uani 1 1 d D . .
S1 S 0.0687(2) 0.74745(16) 0.04876(8) 0.0718(13) Uani 1 1 d D . .
S3 S 0.08755(18) 0.64766(18) 0.09114(12) 0.0890(16) Uani 1 1 d D . .
P1 P 0.4185(2) 0.93962(18) 0.18293(9) 0.0682(12) Uani 1 1 d . . .
P2 P 0.7500 0.7500 0.14971(19) 0.091(3) Uani 1 4 d SDU . .
P3 P 0.2500 0.7500 0.1853(2) 0.100(3) Uani 1 2 d S . .
P5 P 0.2500 0.7500 0.0000 0.075(5) Uani 0.50 4 d SPDU . .
F11 F 0.4718(6) 0.9771(5) 0.1792(3) 0.130(5) Uani 1 1 d . . .
F12 F 0.4071(6) 0.9392(5) 0.1518(2) 0.116(4) Uani 1 1 d . . .
F13 F 0.4562(5) 0.8870(4) 0.1782(3) 0.116(4) Uani 1 1 d . . .
F14 F 0.3667(5) 0.8992(6) 0.1877(3) 0.133(5) Uani 1 1 d . . .
F15 F 0.4313(6) 0.9370(7) 0.2138(2) 0.147(6) Uani 1 1 d . . .
F16 F 0.3812(7) 0.9922(7) 0.1877(4) 0.181(7) Uani 1 1 d . . .
F21 F 0.7500 0.7500 0.1840(7) 0.232(5) Uani 1 4 d SDU . .
F22 F 0.7046(15) 0.8013(14) 0.14971(19) 0.357(16) Uani 1 1 d DU . .
F23 F 0.7500 0.7500 0.1154(7) 1.118(6) Uani 1 4 d SDU . .
F31 F 0.2088(6) 0.6980(6) 0.1841(3) 0.147(5) Uani 1 1 d . . .
F32 F 0.2500 0.7500 0.1528(3) 0.142(8) Uani 1 2 d S . .
F33 F 0.2001(6) 0.7944(6) 0.1858(4) 0.161(6) Uani 1 1 d . . .
F34 F 0.2500 0.7500 0.2150(3) 0.103(5) Uani 1 2 d S . .
F51 F 0.1912(5) 0.7818(5) -0.0001(3) 0.054(4) Uani 0.50 1 d PDU . .
F52 F 0.2500 0.7500 0.0317(3) 0.079(7) Uani 0.50 2 d SPDU . .
O2W O 0.1221(9) 0.1539(7) 0.1543(3) 0.162(7) Uani 1 1 d . . .
P4 P -0.0019(2) 0.8685(2) -0.02448(12) 0.0868(15) Uani 1 1 d . . .
F41 F 0.0585(6) 0.8485(6) -0.0125(3) 0.141(5) Uani 1 1 d . . .
F42 F 0.0239(6) 0.9283(5) -0.0240(3) 0.126(4) Uani 1 1 d . . .
F43 F 0.0202(6) 0.8559(6) -0.0530(2) 0.138(5) Uani 1 1 d . . .
F44 F -0.0244(7) 0.8070(5) -0.0230(3) 0.156(6) Uani 1 1 d . . .
F45 F -0.0557(8) 0.8895(9) -0.0360(7) 0.294(15) Uani 1 1 d . . .
F46 F -0.0263(9) 0.8793(7) 0.0050(4) 0.232(12) Uani 1 1 d . . .

loop_
_atom_site_aniso_label
_atom_site_aniso_U_11
_atom_site_aniso_U_22
_atom_site_aniso_U_33
_atom_site_aniso_U_23
_atom_site_aniso_U_13
_atom_site_aniso_U_12
P6 0.045(5) 0.045(5) 0.085(12) 0.000 0.000 0.000
F61 0.13(2) 0.15(2) 0.124(19) 0.022(10) -0.010(10) -0.023(10)
F63 0.112(18) 0.114(18) 0.128(18) -0.001(10) 0.000(10) -0.004(10)
F62 0.074(12) 0.066(12) 0.053(11) -0.022(9) 0.006(9) 0.001(9)
Ru1X 0.0346(5) 0.0369(6) 0.0440(6) 0.0080(4) -0.0010(4) -0.0040(4)
Ru2 0.0359(6) 0.0400(6) 0.0432(6) -0.0080(5) 0.0065(5) -0.0008(5)
Ru1 0.0426(6) 0.0326(5) 0.0459(6) 0.0022(4) 0.0103(5) -0.0006(4)
Cu1X 0.0422(9) 0.0511(10) 0.0467(9) 0.0020(8) 0.0022(7) -0.0073(8)
Cu2 0.0513(18) 0.0487(18) 0.0501(17) 0.0082(14) -0.0133(14) -0.0066(15)
Cu1 0.0502(18) 0.0397(16) 0.0596(19) 0.0056(14) -0.0075(15) -0.0104(14)
Cu1A 0.058(2) 0.058(2) 0.054(2) -0.0009(19) 0.0021(19) -0.018(2)
Cu2A 0.055(2) 0.053(2) 0.047(2) -0.0060(18) 0.0059(17) -0.0110(19)
C9 0.058(9) 0.070(10) 0.053(9) -0.002(8) -0.002(7) -0.002(8)
C10 0.048(8) 0.058(9) 0.048(8) -0.009(7) 0.010(6) 0.003(7)
C11 0.032(7) 0.055(9) 0.059(9) 0.004(7) 0.001(6) -0.012(6)
C12 0.034(7) 0.072(10) 0.046(8) 0.000(7) 0.006(6) -0.009(7)
C13 0.040(8) 0.044(8) 0.084(11) -0.015(8) -0.005(7) -0.002(7)
C14 0.069(10) 0.060(9) 0.030(7) 0.009(6) 0.004(7) 0.010(8)
C15 0.16(2) 0.14(2) 0.043(10) 0.028(11) -0.019(12) -0.013(16)
C16 0.075(11) 0.060(10) 0.096(13) -0.023(9) 0.013(10) -0.008(9)
C17 0.082(12) 0.066(11) 0.083(12) 0.027(9) -0.007(9) -0.014(9)
C18 0.076(12) 0.114(15) 0.051(9) -0.015(9) 0.017(8) -0.011(11)
C19 0.070(11) 0.065(11) 0.106(14) -0.028(10) 0.011(10) 0.012(9)
C20 0.110(16) 0.076(13) 0.114(16) 0.010(11) -0.011(13) 0.021(12)
C21 0.068(10) 0.058(9) 0.054(9) -0.018(7) -0.014(8) 0.010(8)
C22 0.050(8) 0.054(9) 0.048(8) -0.024(7) 0.006(7) 0.006(7)
C23 0.043(8) 0.065(10) 0.075(10) -0.035(8) 0.000(8) 0.006(8)
C24 0.080(12) 0.047(9) 0.062(10) -0.018(7) 0.013(9) 0.003(8)
C25 0.071(11) 0.053(10) 0.074(11) -0.020(8) 0.017(9) -0.007(8)
C26 0.050(9) 0.054(9) 0.100(13) -0.038(9) -0.010(9) 0.003(8)
C27 0.106(14) 0.071(11) 0.062(10) 0.002(9) -0.019(10) 0.009(10)
C28 0.089(13) 0.091(13) 0.072(11) -0.006(10) 0.041(10) -0.008(11)
C29 0.074(11) 0.092(13) 0.080(11) 0.000(10) 0.012(9) 0.044(10)
C30 0.127(19) 0.051(11) 0.17(2) 0.008(12) 0.015(16) 0.018(12)
C31 0.064(13) 0.089(15) 0.29(4) -0.070(18) 0.057(17) -0.048(12)
C32 0.054(10) 0.103(15) 0.150(18) -0.053(14) -0.025(11) 0.021(10)
C4X 0.057(9) 0.044(8) 0.095(12) 0.016(8) 0.026(9) 0.004(7)
C1X 0.077(11) 0.048(8) 0.079(11) 0.013(8) 0.016(9) 0.010(8)
C2X 0.065(10) 0.077(11) 0.055(9) 0.022(8) 0.004(7) -0.023(9)
C3X 0.084(12) 0.057(10) 0.078(11) 0.028(9) -0.008(9) -0.009(9)
C9X 0.041(8) 0.076(11) 0.061(10) 0.016(8) -0.017(7) -0.010(7)
C10X 0.043(8) 0.050(8) 0.064(9) 0.013(7) -0.016(7) -0.012(7)
C11X 0.038(8) 0.054(9) 0.093(12) 0.024(8) -0.022(8) -0.019(7)
C12X 0.027(7) 0.069(10) 0.075(10) 0.006(8) -0.003(7) 0.004(7)
C13X 0.033(7) 0.043(8) 0.094(12) 0.000(8) -0.013(7) -0.001(6)
C14X 0.046(8) 0.041(8) 0.064(9) 0.007(7) -0.022(7) -0.008(6)
C15X 0.101(15) 0.136(18) 0.051(10) 0.016(11) -0.027(10) -0.025(13)
C16X 0.051(9) 0.070(11) 0.123(15) 0.004(10) -0.023(10) -0.008(9)
C17X 0.058(10) 0.114(15) 0.080(12) 0.036(11) 0.021(9) -0.023(10)
C18X 0.051(10) 0.146(19) 0.108(15) -0.057(14) 0.011(10) 0.018(11)
C19X 0.061(10) 0.054(10) 0.131(16) 0.006(10) -0.015(10) -0.001(8)
C20X 0.081(12) 0.085(13) 0.095(13) 0.048(11) -0.003(10) -0.018(10)
S2X 0.0410(18) 0.0499(19) 0.0417(18) -0.0004(15) 0.0021(14) -0.0078(15)
S1X 0.051(2) 0.0444(18) 0.0475(19) 0.0033(15) 0.0075(16) -0.0069(16)
S3X 0.0403(18) 0.0447(19) 0.058(2) 0.0150(16) -0.0008(16) -0.0045(15)
S5 0.0423(18) 0.051(2) 0.0468(19) 0.0050(16) -0.0005(15) -0.0006(16)
S4 0.0385(18) 0.0414(18) 0.073(2) -0.0144(17) 0.0048(17) -0.0015(15)
S6 0.086(3) 0.050(2) 0.056(2) -0.0001(18) 0.027(2) -0.014(2)
S2 0.058(2) 0.056(2) 0.046(2) 0.0080(16) -0.0081(17) -0.0103(18)
S1 0.106(3) 0.051(2) 0.058(2) -0.0131(18) 0.037(2) -0.033(2)
S3 0.054(2) 0.048(2) 0.166(5) 0.013(3) 0.026(3) 0.0061(19)
P1 0.090(3) 0.054(2) 0.061(3) -0.001(2) 0.012(2) -0.012(2)
P2 0.077(4) 0.077(4) 0.119(7) 0.000 0.000 0.000
P3 0.064(4) 0.094(6) 0.141(8) 0.000 0.000 -0.005(4)
P5 0.061(5) 0.061(5) 0.104(9) 0.000 0.000 0.000
F11 0.145(11) 0.122(10) 0.123(10) -0.009(8) 0.031(8) -0.064(9)
F12 0.150(11) 0.122(10) 0.075(7) 0.004(6) -0.002(7) -0.010(8)
F13 0.137(10) 0.066(7) 0.145(10) -0.002(7) -0.002(8) 0.028(7)
F14 0.128(10) 0.145(11) 0.127(10) 0.007(8) 0.030(8) -0.072(9)
F15 0.181(13) 0.199(15) 0.060(7) 0.007(8) 0.033(8) -0.042(12)
F16 0.137(13) 0.140(13) 0.27(2) -0.061(13) 0.013(12) 0.056(11)
F21 0.233(5) 0.233(5) 0.231(6) 0.000 0.000 0.000
F22 0.355(16) 0.355(16) 0.361(16) 0.002(3) -0.001(3) 0.002(3)
F23 1.118(5) 1.118(5) 1.118(7) 0.000 0.000 0.000
F31 0.153(12) 0.114(10) 0.173(14) 0.010(9) -0.048(10) -0.027(10)
F32 0.107(13) 0.27(3) 0.050(9) 0.000 0.000 -0.039(15)
F33 0.097(10) 0.149(13) 0.235(18) 0.016(11) 0.032(10) 0.037(9)
F34 0.148(15) 0.098(11) 0.063(9) 0.000 0.000 -0.004(11)
F51 0.047(8) 0.032(7) 0.084(10) 0.015(7) -0.003(8) -0.017(7)
F52 0.059(13) 0.017(9) 0.16(2) 0.000 0.000 -0.006(10)
O2W 0.25(2) 0.135(14) 0.098(11) -0.049(10) -0.005(12) 0.004(14)
P4 0.092(4) 0.055(3) 0.113(4) 0.008(3) 0.015(3) 0.017(3)
F41 0.161(13) 0.140(12) 0.123(10) -0.018(9) -0.037(9) 0.055(10)
F42 0.145(11) 0.082(8) 0.150(11) 0.026(8) -0.002(9) -0.025(8)
F43 0.162(12) 0.190(14) 0.060(7) 0.022(8) 0.009(7) -0.037(11)
F44 0.214(16) 0.057(7) 0.199(15) 0.027(8) 0.072(12) -0.001(9)
F45 0.155(17) 0.168(18) 0.56(5) 0.01(2) -0.12(2) 0.078(14)
F46 0.26(2) 0.176(16) 0.26(2) -0.114(15) 0.188(19) -0.105(15)
